data_4127785
loop_
_publ_author_name
'Zhu, Xu'
'McAtee, Christopher C.'
'Schindler, Corinna S.'

_publ_section_title
;
 Total Syntheses of Herqulines B and C.
;
_journal_issue 8
_journal_name_full 'Journal of the American Chemical Society'
_journal_page_first 3409
_journal_page_last 3413
_journal_paper_doi 10.1021/jacs.8b13849
_journal_volume 141
_journal_year 2019
_chemical_absolute_configuration syn
_chemical_formula_moiety 'C33 H36 N2 O2'
_chemical_formula_sum 'C33 H36 N2 O2'
_chemical_formula_weight 492.64
_space_group_crystal_system monoclinic
_space_group_IT_number 4
_space_group_name_Hall 'P 2yb'
_space_group_name_H-M_alt 'P 1 21 1'
_symmetry_space_group_name_Hall 'P 2yb'
_symmetry_space_group_name_H-M 'P 1 21 1'
_atom_sites_solution_hydrogens geom
_audit_creation_method SHELXL-2016/6
_cell_angle_alpha 90
_cell_angle_beta 96.9925(10)
_cell_angle_gamma 90
_cell_formula_units_Z 2
_cell_length_a 7.21026(9)
_cell_length_b 12.31353(12)
_cell_length_c 15.41477(14)
_cell_measurement_reflns_used 15903
_cell_measurement_temperature 85(2)
_cell_measurement_theta_max 69.0600
_cell_measurement_theta_min 2.8710
_cell_volume 1358.40(2)
_computing_cell_refinement 'CrysAlisPro 1.171.38.41 (Rigaku OD, 2015)'
_computing_data_collection 'CrysAlisPro 1.171.38.41 (Rigaku OD, 2015)'
_computing_data_reduction 'CrysAlisPro 1.171.38.41 (Rigaku OD, 2015)'
_computing_molecular_graphics 'Bruker SHELXTL'
_computing_publication_material 'Bruker SHELXTL'
_computing_structure_refinement 'SHELXL-2016/6 (Sheldrick, 2016)'
_computing_structure_solution 'SHELXT (Sheldrick, 2014)'
_diffrn_ambient_temperature 85(2)
_diffrn_measured_fraction_theta_full 1.000
_diffrn_measured_fraction_theta_max 0.994
_diffrn_measurement_device_type 'dtrek-CrysAlisPro-abstract goniometer imported rigaku-d*trek images'
_diffrn_measurement_method '\w scans'
_diffrn_radiation_type CuK\a
_diffrn_radiation_wavelength 1.54184
_diffrn_reflns_av_R_equivalents 0.0482
_diffrn_reflns_av_unetI/netI 0.0247
_diffrn_reflns_Laue_measured_fraction_full 1.000
_diffrn_reflns_Laue_measured_fraction_max 0.994
_diffrn_reflns_limit_h_max 7
_diffrn_reflns_limit_h_min -8
_diffrn_reflns_limit_k_max 14
_diffrn_reflns_limit_k_min -14
_diffrn_reflns_limit_l_max 18
_diffrn_reflns_limit_l_min -18
_diffrn_reflns_number 20605
_diffrn_reflns_point_group_measured_fraction_full 1.000
_diffrn_reflns_point_group_measured_fraction_max 0.995
_diffrn_reflns_theta_full 67.684
_diffrn_reflns_theta_max 69.339
_diffrn_reflns_theta_min 2.888
_diffrn_source 'fine-focus sealed X-ray tube'
_exptl_absorpt_coefficient_mu 0.581
_exptl_absorpt_correction_T_max 1.00000
_exptl_absorpt_correction_T_min 0.86261
_exptl_absorpt_correction_type multi-scan
_exptl_absorpt_process_details
; 
CrysAlisPro 1.171.38.41 (Rigaku Oxford Diffraction, 2015) 
Empirical absorption correction using spherical harmonics, 
 implemented in SCALE3 ABSPACK scaling algorithm. 
;
_exptl_crystal_colour colourless
_exptl_crystal_density_diffrn 1.204
_exptl_crystal_description block
_exptl_crystal_F_000 528
_exptl_crystal_size_max 0.220
_exptl_crystal_size_mid 0.180
_exptl_crystal_size_min 0.170
_refine_diff_density_max 0.311
_refine_diff_density_min -0.191
_refine_diff_density_rms 0.052
_refine_ls_abs_structure_details
; 
 Refined as an inversion twin. 
;
_refine_ls_abs_structure_Flack 0.1(2)
_refine_ls_extinction_coef 0.0218(11)
_refine_ls_extinction_expression Fc^*^=kFc[1+0.001xFc^2^\l^3^/sin(2\q)]^-1/4^
_refine_ls_extinction_method 'SHELXL-2016/6 (Sheldrick 2016)'
_refine_ls_goodness_of_fit_ref 1.087
_refine_ls_hydrogen_treatment constr
_refine_ls_matrix_type full
_refine_ls_number_parameters 337
_refine_ls_number_reflns 4866
_refine_ls_number_restraints 1
_refine_ls_restrained_S_all 1.087
_refine_ls_R_factor_all 0.0326
_refine_ls_R_factor_gt 0.0322
_refine_ls_shift/su_max 0.000
_refine_ls_shift/su_mean 0.000
_refine_ls_structure_factor_coef Fsqd
_refine_ls_weighting_details 'w=1/[\s^2^(Fo^2^)+(0.0473P)^2^+0.2662P] where P=(Fo^2^+2Fc^2^)/3'
_refine_ls_weighting_scheme calc
_refine_ls_wR_factor_gt 0.0820
_refine_ls_wR_factor_ref 0.0825
_reflns_Friedel_coverage 0.906
_reflns_Friedel_fraction_full 1.000
_reflns_Friedel_fraction_max 0.995
_reflns_number_gt 4808
_reflns_number_total 4866
_reflns_threshold_expression 'I > 2\s(I)'
_cod_data_source_file ja8b13849_si_001.cif
_cod_data_source_block ccm925a
_cod_database_code 4127785
_shelx_shelxl_version_number 2016/6
_shelx_space_group_comment
; 
The symmetry employed for this shelxl refinement is uniquely defined 
by the following loop, which should always be used as a source of 
symmetry information in preference to the above space-group names. 
They are only intended as comments. 
;
_shelx_estimated_absorpt_t_min 0.883
_shelx_estimated_absorpt_t_max 0.908

loop_
_space_group_symop_operation_xyz
'x, y, z'
'-x, y+1/2, -z'

loop_
_atom_site_label
_atom_site_type_symbol
_atom_site_fract_x
_atom_site_fract_y
_atom_site_fract_z
_atom_site_U_iso_or_equiv
_atom_site_adp_type
_atom_site_occupancy
_atom_site_site_symmetry_order
_atom_site_calc_flag
_atom_site_refinement_flags_posn
_atom_site_refinement_flags_adp
O1 O 0.8315(2) 0.79937(12) 0.46959(9) 0.0243(3) Uani 1 1 d . .
O2 O 0.5990(2) 0.67119(14) 0.59081(10) 0.0311(4) Uani 1 1 d . .
N1 N 0.4370(2) 0.59640(13) 0.09934(10) 0.0162(3) Uani 1 1 d . .
N2 N 0.5027(2) 0.40968(13) 0.21357(10) 0.0151(3) Uani 1 1 d . .
C1 C 0.6086(3) 0.53192(15) 0.09879(12) 0.0167(4) Uani 1 1 d . .
H1 H 0.624856 0.525000 0.035517 0.020 Uiso 1 1 calc R U
C2 C 0.5679(3) 0.41695(16) 0.12707(12) 0.0172(4) Uani 1 1 d . .
H2A H 0.471763 0.384780 0.083225 0.021 Uiso 1 1 calc R U
H2B H 0.682968 0.372972 0.127528 0.021 Uiso 1 1 calc R U
C3 C 0.3304(2) 0.47436(15) 0.21349(12) 0.0149(4) Uani 1 1 d . .
H3 H 0.232357 0.440023 0.170720 0.018 Uiso 1 1 calc R U
C4 C 0.3579(2) 0.59103(15) 0.18278(11) 0.0148(4) Uani 1 1 d . .
H4A H 0.235769 0.628837 0.176289 0.018 Uiso 1 1 calc R U
H4B H 0.441978 0.629819 0.228057 0.018 Uiso 1 1 calc R U
C5 C 0.4639(3) 0.70849(16) 0.07220(13) 0.0200(4) Uani 1 1 d . .
H5A H 0.526118 0.707863 0.018390 0.024 Uiso 1 1 calc R U
H5B H 0.548348 0.745611 0.118330 0.024 Uiso 1 1 calc R U
C6 C 0.2849(3) 0.77281(16) 0.05500(12) 0.0180(4) Uani 1 1 d . .
C7 C 0.2700(3) 0.87446(16) 0.09289(13) 0.0207(4) Uani 1 1 d . .
H7 H 0.369877 0.900957 0.133206 0.025 Uiso 1 1 calc R U
C8 C 0.1108(3) 0.93798(17) 0.07262(14) 0.0238(4) Uani 1 1 d . .
H8 H 0.103410 1.007653 0.098440 0.029 Uiso 1 1 calc R U
C9 C -0.0368(3) 0.89962(18) 0.01482(14) 0.0236(4) Uani 1 1 d . .
H9 H -0.145416 0.942805 0.000466 0.028 Uiso 1 1 calc R U
C10 C -0.0243(3) 0.79724(18) -0.02192(13) 0.0241(4) Uani 1 1 d . .
H10 H -0.125948 0.770107 -0.060866 0.029 Uiso 1 1 calc R U
C11 C 0.1346(3) 0.73416(17) -0.00254(13) 0.0206(4) Uani 1 1 d . .
H11 H 0.141323 0.664479 -0.028419 0.025 Uiso 1 1 calc R U
C12 C 0.4711(3) 0.29512(16) 0.23262(13) 0.0187(4) Uani 1 1 d . .
H12A H 0.380704 0.264577 0.185426 0.022 Uiso 1 1 calc R U
H12B H 0.414382 0.290107 0.287834 0.022 Uiso 1 1 calc R U
C13 C 0.6465(3) 0.22756(16) 0.24089(13) 0.0186(4) Uani 1 1 d . .
C14 C 0.8072(3) 0.26066(17) 0.29396(14) 0.0251(5) Uani 1 1 d . .
H14 H 0.808009 0.328552 0.323283 0.030 Uiso 1 1 calc R U
C15 C 0.9659(3) 0.19588(19) 0.30456(16) 0.0295(5) Uani 1 1 d . .
H15 H 1.074438 0.219749 0.340657 0.035 Uiso 1 1 calc R U
C16 C 0.9661(3) 0.09633(19) 0.26249(16) 0.0298(5) Uani 1 1 d . .
H16 H 1.074378 0.051709 0.269835 0.036 Uiso 1 1 calc R U
C17 C 0.8068(3) 0.06221(18) 0.20945(16) 0.0307(5) Uani 1 1 d . .
H17 H 0.805879 -0.005971 0.180556 0.037 Uiso 1 1 calc R U
C18 C 0.6495(3) 0.12772(16) 0.19879(14) 0.0239(4) Uani 1 1 d . .
H18 H 0.541635 0.104059 0.162076 0.029 Uiso 1 1 calc R U
C19 C 0.7978(3) 0.58104(16) 0.14213(12) 0.0181(4) Uani 1 1 d . .
H19A H 0.889223 0.520787 0.149561 0.022 Uiso 1 1 calc R U
H19B H 0.841753 0.631935 0.099310 0.022 Uiso 1 1 calc R U
C20 C 0.8100(3) 0.64043(16) 0.22879(12) 0.0165(4) Uani 1 1 d . .
C21 C 0.8766(3) 0.74622(16) 0.23677(13) 0.0198(4) Uani 1 1 d . .
H21 H 0.916204 0.781569 0.187431 0.024 Uiso 1 1 calc R U
C22 C 0.8860(3) 0.80137(16) 0.31638(14) 0.0209(4) Uani 1 1 d . .
H22 H 0.933674 0.873333 0.321115 0.025 Uiso 1 1 calc R U
C23 C 0.8258(3) 0.75105(16) 0.38871(13) 0.0187(4) Uani 1 1 d . .
C24 C 0.7540(2) 0.64503(16) 0.38229(12) 0.0163(4) Uani 1 1 d . .
C25 C 0.7543(2) 0.59174(16) 0.30284(12) 0.0160(4) Uani 1 1 d . .
H25 H 0.714477 0.518182 0.298894 0.019 Uiso 1 1 calc R U
C26 C 0.9166(3) 0.90337(19) 0.47971(16) 0.0323(5) Uani 1 1 d . .
H26A H 1.045278 0.898953 0.465600 0.048 Uiso 1 1 calc R U
H26B H 0.917279 0.927790 0.540263 0.048 Uiso 1 1 calc R U
H26C H 0.845904 0.955144 0.440268 0.048 Uiso 1 1 calc R U
C27 C 0.6766(3) 0.58935(16) 0.45865(12) 0.0179(4) Uani 1 1 d . .
H27 H 0.782629 0.556871 0.498074 0.021 Uiso 1 1 calc R U
C28 C 0.5659(3) 0.66380(17) 0.51210(13) 0.0209(4) Uani 1 1 d . .
C29 C 0.3988(3) 0.71807(17) 0.46104(14) 0.0238(4) Uani 1 1 d . .
H29A H 0.309235 0.739934 0.501683 0.029 Uiso 1 1 calc R U
H29B H 0.440168 0.784528 0.432797 0.029 Uiso 1 1 calc R U
C30 C 0.3024(3) 0.64383(16) 0.39225(13) 0.0188(4) Uani 1 1 d . .
H30 H 0.191428 0.669452 0.359004 0.023 Uiso 1 1 calc R U
C31 C 0.3616(3) 0.54490(15) 0.37473(12) 0.0155(4) Uani 1 1 d . .
C32 C 0.5348(3) 0.49824(15) 0.42750(12) 0.0167(4) Uani 1 1 d . .
H32A H 0.594710 0.445494 0.391200 0.020 Uiso 1 1 calc R U
H32B H 0.498474 0.459093 0.478928 0.020 Uiso 1 1 calc R U
C33 C 0.2542(3) 0.47740(16) 0.30343(12) 0.0160(4) Uani 1 1 d . .
H33A H 0.124291 0.504927 0.294044 0.019 Uiso 1 1 calc R U
H33B H 0.248943 0.401861 0.324989 0.019 Uiso 1 1 calc R U

loop_
_atom_site_aniso_label
_atom_site_aniso_U_11
_atom_site_aniso_U_22
_atom_site_aniso_U_33
_atom_site_aniso_U_23
_atom_site_aniso_U_13
_atom_site_aniso_U_12
O1 0.0256(7) 0.0212(7) 0.0265(8) -0.0078(6) 0.0045(6) -0.0068(6)
O2 0.0291(8) 0.0431(10) 0.0212(7) -0.0102(7) 0.0034(6) -0.0070(7)
N1 0.0154(8) 0.0163(7) 0.0171(7) 0.0037(6) 0.0029(6) 0.0025(6)
N2 0.0156(8) 0.0133(8) 0.0167(8) 0.0007(6) 0.0029(6) 0.0020(6)
C1 0.0150(9) 0.0190(10) 0.0165(8) 0.0005(7) 0.0034(7) 0.0030(8)
C2 0.0171(9) 0.0179(9) 0.0165(9) -0.0017(7) 0.0023(7) 0.0018(8)
C3 0.0124(8) 0.0156(9) 0.0162(8) -0.0001(7) 0.0000(6) 0.0004(7)
C4 0.0129(8) 0.0150(9) 0.0164(8) 0.0009(7) 0.0020(6) 0.0011(7)
C5 0.0170(10) 0.0194(10) 0.0235(10) 0.0057(8) 0.0022(8) 0.0002(8)
C6 0.0180(10) 0.0193(9) 0.0165(9) 0.0064(7) 0.0018(7) 0.0010(8)
C7 0.0193(10) 0.0228(10) 0.0197(9) 0.0035(7) 0.0013(7) -0.0019(8)
C8 0.0257(11) 0.0184(10) 0.0283(10) 0.0030(8) 0.0069(8) 0.0034(8)
C9 0.0194(11) 0.0253(10) 0.0264(10) 0.0087(8) 0.0040(8) 0.0078(8)
C10 0.0200(10) 0.0290(11) 0.0220(10) 0.0072(8) -0.0023(8) -0.0017(9)
C11 0.0224(10) 0.0189(9) 0.0203(9) 0.0035(8) 0.0012(8) 0.0008(8)
C12 0.0186(9) 0.0140(9) 0.0231(10) 0.0004(7) 0.0008(7) 0.0000(8)
C13 0.0197(10) 0.0158(9) 0.0208(9) 0.0032(8) 0.0037(7) 0.0019(8)
C14 0.0248(11) 0.0177(10) 0.0318(11) 0.0001(8) 0.0000(8) 0.0038(8)
C15 0.0209(11) 0.0263(11) 0.0403(12) 0.0081(9) 0.0004(9) 0.0018(9)
C16 0.0269(11) 0.0228(10) 0.0411(12) 0.0100(10) 0.0095(9) 0.0103(9)
C17 0.0400(13) 0.0156(10) 0.0382(12) 0.0017(9) 0.0113(10) 0.0081(9)
C18 0.0285(11) 0.0162(10) 0.0269(10) 0.0008(8) 0.0026(8) 0.0009(8)
C19 0.0144(9) 0.0218(10) 0.0187(9) 0.0026(7) 0.0049(7) 0.0023(8)
C20 0.0093(8) 0.0182(9) 0.0215(9) 0.0009(7) 0.0006(6) 0.0032(7)
C21 0.0145(9) 0.0201(10) 0.0250(10) 0.0055(8) 0.0034(7) 0.0020(8)
C22 0.0169(9) 0.0149(9) 0.0305(11) -0.0004(8) 0.0015(8) -0.0015(8)
C23 0.0139(9) 0.0185(10) 0.0231(10) -0.0038(7) -0.0001(7) 0.0015(7)
C24 0.0104(8) 0.0173(9) 0.0208(9) 0.0001(7) 0.0000(7) 0.0011(7)
C25 0.0120(8) 0.0152(9) 0.0202(9) 0.0001(7) 0.0000(7) 0.0029(7)
C26 0.0339(12) 0.0242(11) 0.0407(12) -0.0134(10) 0.0124(10) -0.0115(10)
C27 0.0156(9) 0.0206(9) 0.0168(8) 0.0000(7) -0.0007(7) 0.0001(8)
C28 0.0189(10) 0.0226(10) 0.0215(10) -0.0054(8) 0.0038(8) -0.0063(8)
C29 0.0202(10) 0.0211(10) 0.0303(11) -0.0089(8) 0.0044(8) 0.0021(8)
C30 0.0149(9) 0.0205(9) 0.0213(9) -0.0016(8) 0.0027(7) 0.0021(8)
C31 0.0138(9) 0.0180(9) 0.0150(8) 0.0010(7) 0.0032(7) -0.0005(7)
C32 0.0158(9) 0.0173(9) 0.0169(9) 0.0010(7) 0.0017(7) -0.0005(7)
C33 0.0143(9) 0.0173(9) 0.0165(9) 0.0012(7) 0.0024(7) -0.0003(7)

loop_
_atom_type_symbol
_atom_type_description
_atom_type_scat_dispersion_real
_atom_type_scat_dispersion_imag
_atom_type_scat_source
C C 0.0181 0.0091 'International Tables Vol C Tables 4.2.6.8 and 6.1.1.4'
H H 0.0000 0.0000 'International Tables Vol C Tables 4.2.6.8 and 6.1.1.4'
N N 0.0311 0.0180 'International Tables Vol C Tables 4.2.6.8 and 6.1.1.4'
O O 0.0492 0.0322 'International Tables Vol C Tables 4.2.6.8 and 6.1.1.4'

loop_
_geom_angle_atom_site_label_1
_geom_angle_atom_site_label_2
_geom_angle_atom_site_label_3
_geom_angle
C23 O1 C26 116.99(16)
C5 N1 C4 111.83(15)
C5 N1 C1 111.52(15)
C4 N1 C1 113.38(14)
C12 N2 C2 108.39(15)
C12 N2 C3 111.61(15)
C2 N2 C3 109.18(14)
N1 C1 C2 107.99(15)
N1 C1 C19 118.60(15)
C2 C1 C19 115.22(16)
N1 C1 H1 104.5
C2 C1 H1 104.5
C19 C1 H1 104.5
N2 C2 C1 114.27(15)
N2 C2 H2A 108.7
C1 C2 H2A 108.7
N2 C2 H2B 108.7
C1 C2 H2B 108.7
H2A C2 H2B 107.6
N2 C3 C4 111.46(15)
N2 C3 C33 113.69(14)
C4 C3 C33 109.04(15)
N2 C3 H3 107.5
C4 C3 H3 107.5
C33 C3 H3 107.5
N1 C4 C3 112.99(15)
N1 C4 H4A 109.0
C3 C4 H4A 109.0
N1 C4 H4B 109.0
C3 C4 H4B 109.0
H4A C4 H4B 107.8
N1 C5 C6 113.90(16)
N1 C5 H5A 108.8
C6 C5 H5A 108.8
N1 C5 H5B 108.8
C6 C5 H5B 108.8
H5A C5 H5B 107.7
C7 C6 C11 118.64(18)
C7 C6 C5 120.43(18)
C11 C6 C5 120.86(18)
C6 C7 C8 120.99(19)
C6 C7 H7 119.5
C8 C7 H7 119.5
C9 C8 C7 120.04(19)
C9 C8 H8 120.0
C7 C8 H8 120.0
C8 C9 C10 119.23(19)
C8 C9 H9 120.4
C10 C9 H9 120.4
C11 C10 C9 120.92(19)
C11 C10 H10 119.5
C9 C10 H10 119.5
C10 C11 C6 120.17(19)
C10 C11 H11 119.9
C6 C11 H11 119.9
N2 C12 C13 113.53(16)
N2 C12 H12A 108.9
C13 C12 H12A 108.9
N2 C12 H12B 108.9
C13 C12 H12B 108.9
H12A C12 H12B 107.7
C18 C13 C14 118.22(19)
C18 C13 C12 120.58(18)
C14 C13 C12 121.13(18)
C15 C14 C13 121.0(2)
C15 C14 H14 119.5
C13 C14 H14 119.5
C16 C15 C14 120.1(2)
C16 C15 H15 120.0
C14 C15 H15 120.0
C15 C16 C17 119.6(2)
C15 C16 H16 120.2
C17 C16 H16 120.2
C18 C17 C16 120.0(2)
C18 C17 H17 120.0
C16 C17 H17 120.0
C17 C18 C13 121.2(2)
C17 C18 H18 119.4
C13 C18 H18 119.4
C20 C19 C1 121.11(15)
C20 C19 H19A 107.0
C1 C19 H19A 107.0
C20 C19 H19B 107.0
C1 C19 H19B 107.0
H19A C19 H19B 106.8
C21 C20 C25 117.56(18)
C21 C20 C19 120.86(18)
C25 C20 C19 121.57(17)
C20 C21 C22 120.88(19)
C20 C21 H21 119.6
C22 C21 H21 119.6
C23 C22 C21 120.08(18)
C23 C22 H22 120.0
C21 C22 H22 120.0
O1 C23 C22 123.74(18)
O1 C23 C24 115.83(17)
C22 C23 C24 120.43(18)
C25 C24 C23 117.46(18)
C25 C24 C27 120.52(17)
C23 C24 C27 122.01(17)
C24 C25 C20 123.46(18)
C24 C25 H25 118.3
C20 C25 H25 118.3
O1 C26 H26A 109.5
O1 C26 H26B 109.5
H26A C26 H26B 109.5
O1 C26 H26C 109.5
H26A C26 H26C 109.5
H26B C26 H26C 109.5
C28 C27 C24 114.35(17)
C28 C27 C32 103.48(15)
C24 C27 C32 112.00(15)
C28 C27 H27 108.9
C24 C27 H27 108.9
C32 C27 H27 108.9
O2 C28 C29 122.39(19)
O2 C28 C27 122.33(19)
C29 C28 C27 114.94(16)
C30 C29 C28 111.64(16)
C30 C29 H29A 109.3
C28 C29 H29A 109.3
C30 C29 H29B 109.3
C28 C29 H29B 109.3
H29A C29 H29B 108.0
C31 C30 C29 124.60(18)
C31 C30 H30 117.7
C29 C30 H30 117.7
C30 C31 C33 120.15(17)
C30 C31 C32 120.10(17)
C33 C31 C32 119.73(16)
C31 C32 C27 111.09(15)
C31 C32 H32A 109.4
C27 C32 H32A 109.4
C31 C32 H32B 109.4
C27 C32 H32B 109.4
H32A C32 H32B 108.0
C31 C33 C3 117.14(15)
C31 C33 H33A 108.0
C3 C33 H33A 108.0
C31 C33 H33B 108.0
C3 C33 H33B 108.0
H33A C33 H33B 107.3

loop_
_geom_bond_atom_site_label_1
_geom_bond_atom_site_label_2
_geom_bond_distance
O1 C23 1.378(2)
O1 C26 1.420(3)
O2 C28 1.211(2)
N1 C5 1.462(2)
N1 C4 1.471(2)
N1 C1 1.471(2)
N2 C12 1.464(2)
N2 C2 1.469(2)
N2 C3 1.476(2)
C1 C2 1.520(3)
C1 C19 1.565(3)
C1 H1 1.0000
C2 H2A 0.9900
C2 H2B 0.9900
C3 C4 1.533(3)
C3 C33 1.553(2)
C3 H3 1.0000
C4 H4A 0.9900
C4 H4B 0.9900
C5 C6 1.510(3)
C5 H5A 0.9900
C5 H5B 0.9900
C6 C7 1.391(3)
C6 C11 1.398(3)
C7 C8 1.393(3)
C7 H7 0.9500
C8 C9 1.385(3)
C8 H8 0.9500
C9 C10 1.389(3)
C9 H9 0.9500
C10 C11 1.386(3)
C10 H10 0.9500
C11 H11 0.9500
C12 C13 1.506(3)
C12 H12A 0.9900
C12 H12B 0.9900
C13 C18 1.392(3)
C13 C14 1.395(3)
C14 C15 1.388(3)
C14 H14 0.9500
C15 C16 1.387(3)
C15 H15 0.9500
C16 C17 1.391(4)
C16 H16 0.9500
C17 C18 1.385(3)
C17 H17 0.9500
C18 H18 0.9500
C19 C20 1.516(3)
C19 H19A 0.9900
C19 H19B 0.9900
C20 C21 1.389(3)
C20 C25 1.391(3)
C21 C22 1.397(3)
C21 H21 0.9500
C22 C23 1.390(3)
C22 H22 0.9500
C23 C24 1.403(3)
C24 C25 1.390(3)
C24 C27 1.525(3)
C25 H25 0.9500
C26 H26A 0.9800
C26 H26B 0.9800
C26 H26C 0.9800
C27 C28 1.522(3)
C27 C32 1.554(3)
C27 H27 1.0000
C28 C29 1.512(3)
C29 C30 1.505(3)
C29 H29A 0.9900
C29 H29B 0.9900
C30 C31 1.329(3)
C30 H30 0.9500
C31 C33 1.514(3)
C31 C32 1.518(2)
C32 H32A 0.9900
C32 H32B 0.9900
C33 H33A 0.9900
C33 H33B 0.9900

loop_
_geom_torsion_atom_site_label_1
_geom_torsion_atom_site_label_2
_geom_torsion_atom_site_label_3
_geom_torsion_atom_site_label_4
_geom_torsion
C5 N1 C1 C2 -179.61(15)
C4 N1 C1 C2 53.10(19)
C5 N1 C1 C19 47.0(2)
C4 N1 C1 C19 -80.3(2)
C12 N2 C2 C1 -179.41(16)
C3 N2 C2 C1 58.8(2)
N1 C1 C2 N2 -57.8(2)
C19 C1 C2 N2 77.3(2)
C12 N2 C3 C4 -173.13(15)
C2 N2 C3 C4 -53.32(18)
C12 N2 C3 C33 63.1(2)
C2 N2 C3 C33 -177.05(15)
C5 N1 C4 C3 -179.26(15)
C1 N1 C4 C3 -52.1(2)
N2 C3 C4 N1 51.43(19)
C33 C3 C4 N1 177.76(14)
C4 N1 C5 C6 -62.8(2)
C1 N1 C5 C6 169.05(15)
N1 C5 C6 C7 129.78(18)
N1 C5 C6 C11 -53.4(2)
C11 C6 C7 C8 -1.5(3)
C5 C6 C7 C8 175.31(18)
C6 C7 C8 C9 0.9(3)
C7 C8 C9 C10 0.4(3)
C8 C9 C10 C11 -1.0(3)
C9 C10 C11 C6 0.3(3)
C7 C6 C11 C10 0.9(3)
C5 C6 C11 C10 -175.89(18)
C2 N2 C12 C13 64.6(2)
C3 N2 C12 C13 -175.15(14)
N2 C12 C13 C18 -133.44(19)
N2 C12 C13 C14 49.6(3)
C18 C13 C14 C15 0.0(3)
C12 C13 C14 C15 177.0(2)
C13 C14 C15 C16 -0.4(3)
C14 C15 C16 C17 0.3(3)
C15 C16 C17 C18 0.2(3)
C16 C17 C18 C13 -0.5(3)
C14 C13 C18 C17 0.4(3)
C12 C13 C18 C17 -176.63(19)
N1 C1 C19 C20 42.5(2)
C2 C1 C19 C20 -87.7(2)
C1 C19 C20 C21 -123.83(19)
C1 C19 C20 C25 55.8(3)
C25 C20 C21 C22 -0.3(3)
C19 C20 C21 C22 179.33(17)
C20 C21 C22 C23 -1.0(3)
C26 O1 C23 C22 -4.7(3)
C26 O1 C23 C24 175.34(17)
C21 C22 C23 O1 179.56(18)
C21 C22 C23 C24 -0.4(3)
O1 C23 C24 C25 -177.00(16)
C22 C23 C24 C25 3.0(3)
O1 C23 C24 C27 3.4(3)
C22 C23 C24 C27 -176.57(17)
C23 C24 C25 C20 -4.4(3)
C27 C24 C25 C20 175.14(17)
C21 C20 C25 C24 3.1(3)
C19 C20 C25 C24 -176.54(16)
C25 C24 C27 C28 -140.92(17)
C23 C24 C27 C28 38.6(2)
C25 C24 C27 C32 -23.6(2)
C23 C24 C27 C32 155.94(17)
C24 C27 C28 O2 -127.9(2)
C32 C27 C28 O2 110.0(2)
C24 C27 C28 C29 58.5(2)
C32 C27 C28 C29 -63.6(2)
O2 C28 C29 C30 -136.8(2)
C27 C28 C29 C30 36.8(2)
C28 C29 C30 C31 -3.5(3)
C29 C30 C31 C33 -179.52(18)
C29 C30 C31 C32 1.8(3)
C30 C31 C32 C27 -31.3(2)
C33 C31 C32 C27 149.97(16)
C28 C27 C32 C31 58.54(19)
C24 C27 C32 C31 -65.1(2)
C30 C31 C33 C3 99.9(2)
C32 C31 C33 C3 -81.5(2)
N2 C3 C33 C31 72.6(2)
C4 C3 C33 C31 -52.4(2)
